data_2017704
loop_
_publ_author_name
'Senchyk, Ganna A.'
'Lysenko, Andrey B.'
'Rusanov, Eduard B.'
'Chernega, Alexander N.'
'Domasevitch, Konstantin V.'

_publ_section_title
;
 Cadmium(II) thio- and selenocyanate complexes of
 3,3'-bis(1,2,4-triazol-4-yl)-1,1'-biadamantane, a ligand designed with
 an `extended nanodiamond' aliphatic platform
;
_journal_coeditor_code FG3170
_journal_issue 7
_journal_name_full 'Acta Crystallographica Section C'
_journal_page_first m180
_journal_page_last m183
_journal_paper_doi 10.1107/S0108270110021050
_journal_volume 66
_journal_year 2010
_chemical_formula_iupac '[Cd (C24 H32 N6)2 (H2 O)2] (N C Se)2 , 2H2 O'
_chemical_formula_moiety 'C48 H68 Cd N12 O2 2+ , 2C N Se - , 2H2 O'
_chemical_formula_sum 'C50 H72 Cd N14 O4 Se2'
_chemical_formula_weight 1203.54
_chemical_name_systematic
;
poly[[diaquabis[\m~2~-3,3'-bis(1,2,4-triazol-4-yl)-1,1'-biadamantane-
\k^2^<i>N</i>^1^:<i>N</i>^1^']cadmium(II)] diselenocyanate dihydrate],
;
_space_group_IT_number 14
_space_group_name_Hall '-P 2ybc'
_symmetry_cell_setting monoclinic
_symmetry_space_group_name_Hall '-P 2ybc'
_symmetry_space_group_name_H-M 'P 1 21/c 1'
_atom_sites_solution_hydrogens geom
_atom_sites_solution_primary direct
_atom_sites_solution_secondary difmap
_audit_creation_method SHELXL97
_cell_angle_alpha 90.00
_cell_angle_beta 100.168(2)
_cell_angle_gamma 90.00
_cell_formula_units_Z 2
_cell_length_a 6.9147(5)
_cell_length_b 20.4704(14)
_cell_length_c 18.4190(15)
_cell_measurement_reflns_used 13671
_cell_measurement_temperature 213(2)
_cell_measurement_theta_max 26.49
_cell_measurement_theta_min 1.50
_cell_volume 2566.2(3)
_computing_cell_refinement 'SAINT-NT (Bruker, 1999)'
_computing_data_collection 'SMART-NT (Bruker, 1998)'
_computing_data_reduction 'SAINT-NT (Bruker, 1999)'
_computing_molecular_graphics 'DIAMOND (Brandenburg, 1999)'
_computing_publication_material 'WinGX (Version 1.70.01; Farrugia, 1999)'
_computing_structure_refinement 'SHELXL97 (Sheldrick, 2008)'
_computing_structure_solution 'SHELXS97 (Sheldrick, 2008)'
_diffrn_ambient_temperature 213(2)
_diffrn_measured_fraction_theta_full 0.984
_diffrn_measured_fraction_theta_max 0.984
_diffrn_measurement_device_type 'Bruker APEXII area-detector'
_diffrn_measurement_method \w
_diffrn_radiation_monochromator graphite
_diffrn_radiation_source 'fine-focus sealed tube'
_diffrn_radiation_type MoK\a
_diffrn_radiation_wavelength 0.71073
_diffrn_reflns_av_R_equivalents 0.0497
_diffrn_reflns_av_sigmaI/netI 0.0799
_diffrn_reflns_limit_h_max 8
_diffrn_reflns_limit_h_min -7
_diffrn_reflns_limit_k_max 17
_diffrn_reflns_limit_k_min -24
_diffrn_reflns_limit_l_max 21
_diffrn_reflns_limit_l_min -23
_diffrn_reflns_number 13671
_diffrn_reflns_theta_full 26.49
_diffrn_reflns_theta_max 26.49
_diffrn_reflns_theta_min 1.50
_diffrn_standards_decay_% 0
_exptl_absorpt_coefficient_mu 1.904
_exptl_absorpt_correction_T_max 0.8473
_exptl_absorpt_correction_T_min 0.0117
_exptl_absorpt_correction_type empirical
_exptl_absorpt_process_details '(SADABS; Sheldrick, 2003)'
_exptl_crystal_colour colourless
_exptl_crystal_density_diffrn 1.558
_exptl_crystal_density_method 'not measured'
_exptl_crystal_description plate
_exptl_crystal_F_000 1236
_exptl_crystal_size_max 0.21
_exptl_crystal_size_mid 0.12
_exptl_crystal_size_min 0.09
_refine_diff_density_max 0.892
_refine_diff_density_min -0.972
_refine_ls_extinction_method none
_refine_ls_goodness_of_fit_ref 1.066
_refine_ls_hydrogen_treatment constr
_refine_ls_matrix_type full
_refine_ls_number_parameters 322
_refine_ls_number_reflns 5235
_refine_ls_number_restraints 4
_refine_ls_restrained_S_all 1.066
_refine_ls_R_factor_all 0.0944
_refine_ls_R_factor_gt 0.0532
_refine_ls_shift/su_max 0.000
_refine_ls_shift/su_mean 0.000
_refine_ls_structure_factor_coef Fsqd
_refine_ls_weighting_details 'calc w = 1/[\s^2^(Fo^2^)+(0.0553P)^2^+0.0000P] where P=(Fo^2^+2Fc^2^)/3'
_refine_ls_weighting_scheme calc
_refine_ls_wR_factor_gt 0.1186
_refine_ls_wR_factor_ref 0.1283
_reflns_number_gt 3469
_reflns_number_total 5235
_reflns_threshold_expression I>2\s(I)
_cod_data_source_file fg3170.cif
_cod_data_source_block II
_cod_original_sg_symbol_H-M 'P 21/c'
_cod_database_code 2017704
_cod_database_fobs_code 2017704

loop_
_symmetry_equiv_pos_as_xyz
'x, y, z'
'-x, y+1/2, -z+1/2'
'-x, -y, -z'
'x, -y-1/2, z-1/2'

loop_
_atom_site_type_symbol
_atom_site_label
_atom_site_fract_x
_atom_site_fract_y
_atom_site_fract_z
_atom_site_U_iso_or_equiv
_atom_site_adp_type
_atom_site_calc_flag
_atom_site_refinement_flags
_atom_site_occupancy
_atom_site_disorder_assembly
_atom_site_disorder_group
Cd Cd1 0.0000 0.5000 0.0000 0.02848(15) Uani d S 1 . .
Se Se1 0.70827(11) 0.28331(4) 0.25839(4) 0.0873(3) Uani d . 1 . .
O O1 -0.18602(11) 0.46130(4) 0.08426(15) 0.0504(9) Uani d D 1 . .
H H1W -0.1384 0.4254 0.1026 0.076 Uiso d D 1 . .
H H2W -0.3071 0.4556 0.0669 0.076 Uiso d D 1 . .
O O2 -0.05887(19) 0.3405(2) 0.12867(6) 0.1057(17) Uani d D 1 . .
H H3W -0.1108 0.3239 0.1629 0.159 Uiso d D 1 . .
H H4W 0.0599 0.3500 0.1461 0.159 Uiso d D 1 . .
N N1 0.2212(5) 0.41051(17) 0.0109(2) 0.0365(9) Uani d . 1 . .
N N2 0.4212(5) 0.41342(17) 0.0257(2) 0.0430(10) Uani d . 1 . .
N N3 0.3354(5) 0.31207(16) 0.00089(19) 0.0295(8) Uani d . 1 . .
N N4 0.7727(5) 0.11757(17) 0.3983(2) 0.0403(10) Uani d . 1 . .
N N5 0.7880(5) 0.05069(17) 0.4056(2) 0.0358(9) Uani d . 1 . .
N N6 0.5454(5) 0.07149(15) 0.31581(18) 0.0282(8) Uani d . 1 . .
N N7 0.3447(9) 0.3492(3) 0.1888(3) 0.0944(19) Uani d . 1 . .
C C1 0.1752(7) 0.3497(2) -0.0039(3) 0.0404(12) Uani d . 1 . .
H H1 0.0457 0.3342 -0.0165 0.048 Uiso calc R 1 . .
C C2 0.4847(6) 0.3543(2) 0.0200(3) 0.0449(13) Uani d . 1 . .
H H2 0.6182 0.3426 0.0281 0.054 Uiso calc R 1 . .
C C3 0.6276(6) 0.1277(2) 0.3447(2) 0.0363(11) Uani d . 1 . .
H H3 0.5844 0.1695 0.3278 0.044 Uiso calc R 1 . .
C C4 0.6508(6) 0.0248(2) 0.3557(2) 0.0326(10) Uani d . 1 . .
H H4 0.6293 -0.0203 0.3489 0.039 Uiso calc R 1 . .
C C5 0.3420(6) 0.24047(19) -0.0102(2) 0.0278(10) Uani d . 1 . .
C C6 0.5460(6) 0.2198(2) -0.0222(3) 0.0369(11) Uani d . 1 . .
H H6A 0.6442 0.2319 0.0208 0.044 Uiso calc R 1 . .
H H6B 0.5786 0.2422 -0.0655 0.044 Uiso calc R 1 . .
C C7 0.5487(6) 0.1460(2) -0.0337(2) 0.0356(11) Uani d . 1 . .
H H7 0.6809 0.1326 -0.0417 0.043 Uiso calc R 1 . .
C C8 0.5027(6) 0.1118(2) 0.0359(3) 0.0331(10) Uani d . 1 . .
H H8A 0.6019 0.1240 0.0785 0.040 Uiso calc R 1 . .
H H8B 0.5090 0.0643 0.0296 0.040 Uiso calc R 1 . .
C C9 0.2967(5) 0.13085(18) 0.0503(2) 0.0223(9) Uani d . 1 . .
C C10 0.2941(5) 0.20540(18) 0.0588(2) 0.0253(9) Uani d . 1 . .
H H10A 0.3906 0.2182 0.1020 0.030 Uiso calc R 1 . .
H H10B 0.1641 0.2192 0.0671 0.030 Uiso calc R 1 . .
C C11 0.1903(7) 0.22182(19) -0.0773(2) 0.0366(11) Uani d . 1 . .
H H11A 0.2199 0.2440 -0.1213 0.044 Uiso calc R 1 . .
H H11B 0.0591 0.2354 -0.0701 0.044 Uiso calc R 1 . .
C C12 0.1954(7) 0.1478(2) -0.0878(2) 0.0423(12) Uani d . 1 . .
H H12 0.0958 0.1355 -0.1311 0.051 Uiso calc R 1 . .
C C13 0.3965(7) 0.1270(2) -0.1012(2) 0.0450(12) Uani d . 1 . .
H H13A 0.4265 0.1487 -0.1453 0.054 Uiso calc R 1 . .
H H13B 0.3990 0.0797 -0.1090 0.054 Uiso calc R 1 . .
C C14 0.1479(6) 0.1132(2) -0.0195(2) 0.0336(11) Uani d . 1 . .
H H14A 0.1491 0.0659 -0.0272 0.040 Uiso calc R 1 . .
H H14B 0.0156 0.1257 -0.0124 0.040 Uiso calc R 1 . .
C C15 0.3729(6) 0.06486(19) 0.2546(2) 0.0293(10) Uani d . 1 . .
C C16 0.3345(7) -0.0073(2) 0.2376(2) 0.0362(11) Uani d . 1 . .
H H16A 0.3059 -0.0299 0.2814 0.043 Uiso calc R 1 . .
H H16B 0.4505 -0.0275 0.2233 0.043 Uiso calc R 1 . .
C C17 0.1592(7) -0.0124(2) 0.1747(3) 0.0419(12) Uani d . 1 . .
H H17 0.1323 -0.0591 0.1630 0.050 Uiso calc R 1 . .
C C18 -0.0212(7) 0.0181(3) 0.1972(3) 0.0544(15) Uani d . 1 . .
H H18A -0.1342 0.0136 0.1571 0.065 Uiso calc R 1 . .
H H18B -0.0518 -0.0042 0.2409 0.065 Uiso calc R 1 . .
C C19 0.0185(6) 0.0896(2) 0.2141(3) 0.0425(12) Uani d . 1 . .
H H19 -0.0994 0.1096 0.2286 0.051 Uiso calc R 1 . .
C C20 0.1923(6) 0.0958(2) 0.2784(2) 0.0355(11) Uani d . 1 . .
H H20A 0.2178 0.1420 0.2907 0.043 Uiso calc R 1 . .
H H20B 0.1622 0.0734 0.3220 0.043 Uiso calc R 1 . .
C C21 0.4200(5) 0.09979(18) 0.1865(2) 0.0235(9) Uani d . 1 . .
H H21A 0.5371 0.0801 0.1724 0.028 Uiso calc R 1 . .
H H21B 0.4489 0.1458 0.1983 0.028 Uiso calc R 1 . .
C C22 0.2473(5) 0.09532(18) 0.1211(2) 0.0239(9) Uani d . 1 . .
C C23 0.2025(6) 0.0226(2) 0.1052(2) 0.0356(11) Uani d . 1 . .
H H23A 0.3152 0.0018 0.0889 0.043 Uiso calc R 1 . .
H H23B 0.0887 0.0185 0.0654 0.043 Uiso calc R 1 . .
C C24 0.0662(6) 0.1255(2) 0.1469(2) 0.0340(11) Uani d . 1 . .
H H24A 0.0919 0.1716 0.1592 0.041 Uiso calc R 1 . .
H H24B -0.0471 0.1232 0.1066 0.041 Uiso calc R 1 . .
C C25 0.4906(10) 0.3220(3) 0.2162(3) 0.0659(17) Uani d . 1 . .

loop_
_atom_site_aniso_label
_atom_site_aniso_U_11
_atom_site_aniso_U_22
_atom_site_aniso_U_33
_atom_site_aniso_U_12
_atom_site_aniso_U_13
_atom_site_aniso_U_23
Cd1 0.0304(2) 0.0247(2) 0.0277(2) -0.0010(2) -0.00212(17) -0.0035(2)
Se1 0.0882(5) 0.0802(5) 0.0974(6) 0.0005(4) 0.0271(4) 0.0294(4)
O1 0.044(2) 0.063(2) 0.045(2) -0.0154(17) 0.0078(16) -0.0020(17)
O2 0.071(3) 0.135(4) 0.116(4) 0.022(3) 0.030(3) 0.061(3)
N1 0.033(2) 0.030(2) 0.045(2) 0.0040(17) 0.0011(18) -0.0012(17)
N2 0.038(2) 0.028(2) 0.063(3) -0.0056(18) 0.010(2) -0.0077(19)
N3 0.0263(19) 0.0259(19) 0.034(2) 0.0007(16) -0.0004(16) 0.0040(16)
N4 0.046(2) 0.035(2) 0.034(2) -0.0011(18) -0.0087(19) 0.0007(17)
N5 0.042(2) 0.032(2) 0.032(2) 0.0034(17) -0.0002(18) 0.0030(17)
N6 0.0326(19) 0.0255(19) 0.0237(19) -0.0004(15) -0.0030(16) 0.0024(15)
N7 0.092(4) 0.126(5) 0.060(4) -0.005(4) -0.001(3) -0.009(3)
C1 0.034(3) 0.031(3) 0.052(3) 0.002(2) -0.003(2) 0.006(2)
C2 0.028(2) 0.039(3) 0.070(4) -0.005(2) 0.014(3) -0.012(2)
C3 0.046(3) 0.025(2) 0.033(3) 0.002(2) -0.005(2) -0.002(2)
C4 0.041(3) 0.024(2) 0.030(3) 0.003(2) 0.001(2) 0.0010(19)
C5 0.030(2) 0.023(2) 0.029(2) 0.0031(18) 0.0006(19) 0.0015(18)
C6 0.037(3) 0.035(3) 0.040(3) 0.002(2) 0.012(2) 0.007(2)
C7 0.037(3) 0.035(3) 0.038(3) 0.007(2) 0.014(2) 0.001(2)
C8 0.031(2) 0.027(2) 0.041(3) 0.0058(18) 0.004(2) 0.002(2)
C9 0.0171(19) 0.022(2) 0.026(2) 0.0028(16) -0.0007(17) -0.0002(17)
C10 0.020(2) 0.024(2) 0.030(2) 0.0002(17) -0.0018(18) 0.0006(18)
C11 0.044(3) 0.034(3) 0.029(3) 0.002(2) -0.004(2) 0.009(2)
C12 0.056(3) 0.033(3) 0.030(3) -0.007(2) -0.014(2) -0.001(2)
C13 0.073(4) 0.035(3) 0.029(3) -0.004(2) 0.015(3) -0.005(2)
C14 0.033(2) 0.031(2) 0.032(3) -0.0019(19) -0.007(2) -0.0015(19)
C15 0.030(2) 0.029(2) 0.026(2) -0.0020(18) -0.0053(19) 0.0024(18)
C16 0.044(3) 0.032(3) 0.030(2) -0.007(2) -0.002(2) 0.004(2)
C17 0.049(3) 0.031(3) 0.041(3) -0.017(2) -0.003(2) 0.003(2)
C18 0.038(3) 0.077(4) 0.046(3) -0.026(3) 0.001(2) 0.013(3)
C19 0.023(2) 0.061(3) 0.046(3) -0.001(2) 0.011(2) 0.002(2)
C20 0.032(2) 0.044(3) 0.032(3) 0.000(2) 0.010(2) 0.003(2)
C21 0.022(2) 0.021(2) 0.027(2) 0.0008(16) 0.0002(18) 0.0013(17)
C22 0.023(2) 0.023(2) 0.024(2) 0.0001(17) -0.0013(18) 0.0015(17)
C23 0.036(2) 0.032(2) 0.036(3) -0.009(2) -0.003(2) 0.0000(19)
C24 0.020(2) 0.047(3) 0.034(3) 0.0033(19) 0.0015(19) 0.004(2)
C25 0.078(4) 0.081(5) 0.039(3) -0.014(3) 0.010(3) -0.023(3)

loop_
_atom_type_symbol
_atom_type_description
_atom_type_scat_dispersion_real
_atom_type_scat_dispersion_imag
_atom_type_scat_source
C C 0.0033 0.0016 'International Tables Vol C Tables 4.2.6.8 and 6.1.1.4'
H H 0.0000 0.0000 'International Tables Vol C Tables 4.2.6.8 and 6.1.1.4'
N N 0.0061 0.0033 'International Tables Vol C Tables 4.2.6.8 and 6.1.1.4'
O O 0.0106 0.0060 'International Tables Vol C Tables 4.2.6.8 and 6.1.1.4'
Se Se -0.0929 2.2259 'International Tables Vol C Tables 4.2.6.8 and 6.1.1.4'
Cd Cd -0.8075 1.2024 'International Tables Vol C Tables 4.2.6.8 and 6.1.1.4'

loop_
_geom_angle_atom_site_label_1
_geom_angle_atom_site_label_2
_geom_angle_atom_site_label_3
_geom_angle_site_symmetry_1
_geom_angle_site_symmetry_3
_geom_angle
_geom_angle_publ_flag
N5 Cd1 N5 2_655 4_465 180.0 no
N5 Cd1 O1 2_655 . 90.16(10) no
N5 Cd1 O1 4_465 . 89.84(10) no
N5 Cd1 O1 2_655 3_565 89.84(10) no
N5 Cd1 O1 4_465 3_565 90.16(10) no
O1 Cd1 O1 . 3_565 180.00(4) no
N5 Cd1 N1 2_655 3_565 91.75(12) no
N5 Cd1 N1 4_465 3_565 88.25(12) no
O1 Cd1 N1 . 3_565 83.96(9) no
O1 Cd1 N1 3_565 3_565 96.04(9) no
N5 Cd1 N1 2_655 . 88.25(12) no
N5 Cd1 N1 4_465 . 91.75(12) no
O1 Cd1 N1 . . 96.04(9) no
O1 Cd1 N1 3_565 . 83.96(9) no
N1 Cd1 N1 3_565 . 180.0 no
Cd1 O1 H1W . . 109.8 no
Cd1 O1 H2W . . 114.9 no
H1W O1 H2W . . 108.5 no
H3W O2 H4W . . 108.5 no
C1 N1 N2 . . 106.6(3) no
C1 N1 Cd1 . . 126.2(3) no
N2 N1 Cd1 . . 126.8(3) no
C2 N2 N1 . . 106.8(3) no
C1 N3 C2 . . 103.6(3) no
C1 N3 C5 . . 127.2(3) no
C2 N3 C5 . . 129.2(3) no
C3 N4 N5 . . 105.6(3) no
C4 N5 N4 . . 107.5(3) no
C4 N5 Cd1 . 2_645 129.0(3) no
N4 N5 Cd1 . 2_645 123.1(3) no
C4 N6 C3 . . 104.0(3) no
C4 N6 C15 . . 129.3(3) no
C3 N6 C15 . . 126.7(3) no
N1 C1 N3 . . 111.6(4) no
N1 C1 H1 . . 124.2 no
N3 C1 H1 . . 124.2 no
N2 C2 N3 . . 111.5(4) no
N2 C2 H2 . . 124.3 no
N3 C2 H2 . . 124.3 no
N4 C3 N6 . . 112.3(4) no
N4 C3 H3 . . 123.9 no
N6 C3 H3 . . 123.9 no
N5 C4 N6 . . 110.6(4) no
N5 C4 H4 . . 124.7 no
N6 C4 H4 . . 124.7 no
N3 C5 C11 . . 109.1(3) no
N3 C5 C6 . . 110.2(3) no
C11 C5 C6 . . 109.6(4) no
N3 C5 C10 . . 109.3(3) no
C11 C5 C10 . . 109.5(3) no
C6 C5 C10 . . 109.1(3) no
C5 C6 C7 . . 109.2(3) no
C5 C6 H6A . . 109.8 no
C7 C6 H6A . . 109.8 no
C5 C6 H6B . . 109.8 no
C7 C6 H6B . . 109.8 no
H6A C6 H6B . . 108.3 no
C6 C7 C13 . . 109.9(4) no
C6 C7 C8 . . 109.0(4) no
C13 C7 C8 . . 110.3(4) no
C6 C7 H7 . . 109.2 no
C13 C7 H7 . . 109.2 no
C8 C7 H7 . . 109.2 no
C7 C8 C9 . . 111.1(3) no
C7 C8 H8A . . 109.4 no
C9 C8 H8A . . 109.4 no
C7 C8 H8B . . 109.4 no
C9 C8 H8B . . 109.4 no
H8A C8 H8B . . 108.0 no
C10 C9 C14 . . 107.4(3) no
C10 C9 C8 . . 107.2(3) no
C14 C9 C8 . . 107.3(3) no
C10 C9 C22 . . 111.5(3) no
C14 C9 C22 . . 111.8(3) no
C8 C9 C22 . . 111.4(3) no
C9 C10 C5 . . 111.8(3) no
C9 C10 H10A . . 109.3 no
C5 C10 H10A . . 109.3 no
C9 C10 H10B . . 109.3 no
C5 C10 H10B . . 109.3 no
H10A C10 H10B . . 107.9 no
C5 C11 C12 . . 108.9(3) no
C5 C11 H11A . . 109.9 no
C12 C11 H11A . . 109.9 no
C5 C11 H11B . . 109.9 no
C12 C11 H11B . . 109.9 no
H11A C11 H11B . . 108.3 no
C13 C12 C11 . . 110.0(4) no
C13 C12 C14 . . 109.9(4) no
C11 C12 C14 . . 109.9(4) no
C13 C12 H12 . . 109.0 no
C11 C12 H12 . . 109.0 no
C14 C12 H12 . . 109.0 no
C12 C13 C7 . . 108.4(4) no
C12 C13 H13A . . 110.0 no
C7 C13 H13A . . 110.0 no
C12 C13 H13B . . 110.0 no
C7 C13 H13B . . 110.0 no
H13A C13 H13B . . 108.4 no
C12 C14 C9 . . 111.7(3) no
C12 C14 H14A . . 109.3 no
C9 C14 H14A . . 109.3 no
C12 C14 H14B . . 109.3 no
C9 C14 H14B . . 109.3 no
H14A C14 H14B . . 107.9 no
N6 C15 C16 . . 109.2(3) no
N6 C15 C21 . . 108.6(3) no
C16 C15 C21 . . 109.9(3) no
N6 C15 C20 . . 109.2(3) no
C16 C15 C20 . . 109.8(3) no
C21 C15 C20 . . 110.1(3) no
C15 C16 C17 . . 108.0(3) no
C15 C16 H16A . . 110.1 no
C17 C16 H16A . . 110.1 no
C15 C16 H16B . . 110.1 no
C17 C16 H16B . . 110.1 no
H16A C16 H16B . . 108.4 no
C18 C17 C16 . . 110.2(4) no
C18 C17 C23 . . 108.9(4) no
C16 C17 C23 . . 110.8(4) no
C18 C17 H17 . . 109.0 no
C16 C17 H17 . . 109.0 no
C23 C17 H17 . . 109.0 no
C19 C18 C17 . . 109.1(4) no
C19 C18 H18A . . 109.9 no
C17 C18 H18A . . 109.9 no
C19 C18 H18B . . 109.9 no
C17 C18 H18B . . 109.9 no
H18A C18 H18B . . 108.3 no
C18 C19 C24 . . 110.9(4) no
C18 C19 C20 . . 109.2(4) no
C24 C19 C20 . . 109.5(3) no
C18 C19 H19 . . 109.1 no
C24 C19 H19 . . 109.1 no
C20 C19 H19 . . 109.1 no
C15 C20 C19 . . 108.2(3) no
C15 C20 H20A . . 110.1 no
C19 C20 H20A . . 110.1 no
C15 C20 H20B . . 110.1 no
C19 C20 H20B . . 110.1 no
H20A C20 H20B . . 108.4 no
C15 C21 C22 . . 111.4(3) no
C15 C21 H21A . . 109.3 no
C22 C21 H21A . . 109.3 no
C15 C21 H21B . . 109.3 no
C22 C21 H21B . . 109.3 no
H21A C21 H21B . . 108.0 no
C23 C22 C21 . . 108.0(3) no
C23 C22 C24 . . 107.3(3) no
C21 C22 C24 . . 107.2(3) no
C23 C22 C9 . . 110.7(3) no
C21 C22 C9 . . 111.5(3) no
C24 C22 C9 . . 112.0(3) no
C22 C23 C17 . . 110.7(4) no
C22 C23 H23A . . 109.5 no
C17 C23 H23A . . 109.5 no
C22 C23 H23B . . 109.5 no
C17 C23 H23B . . 109.5 no
H23A C23 H23B . . 108.1 no
C19 C24 C22 . . 111.1(3) no
C19 C24 H24A . . 109.4 no
C22 C24 H24A . . 109.4 no
C19 C24 H24B . . 109.4 no
C22 C24 H24B . . 109.4 no
H24A C24 H24B . . 108.0 no
N7 C25 Se1 . . 178.6(6) no

loop_
_geom_bond_atom_site_label_1
_geom_bond_atom_site_label_2
_geom_bond_site_symmetry_2
_geom_bond_distance
_geom_bond_publ_flag
Cd1 N5 2_655 2.313(3) no
Cd1 N5 4_465 2.313(3) no
Cd1 O1 . 2.323(2) no
Cd1 O1 3_565 2.323(2) no
Cd1 N1 3_565 2.372(3) no
Cd1 N1 . 2.372(3) no
Se1 C25 . 1.756(7) no
O1 H1W . 0.8500 no
O1 H2W . 0.8500 no
O2 H3W . 0.8500 no
O2 H4W . 0.8500 no
N1 C1 . 1.301(5) no
N1 N2 . 1.363(5) no
N2 C2 . 1.297(6) no
N3 C1 . 1.340(5) no
N3 C2 . 1.345(5) no
N3 C5 . 1.482(5) no
N4 C3 . 1.295(5) no
N4 N5 . 1.378(5) no
N5 C4 . 1.310(5) no
N6 C4 . 1.341(5) no
N6 C3 . 1.351(5) no
N6 C15 . 1.496(5) no
N7 C25 . 1.185(7) no
C1 H1 . 0.9400 no
C2 H2 . 0.9400 no
C3 H3 . 0.9400 no
C4 H4 . 0.9400 no
C5 C11 . 1.522(5) no
C5 C6 . 1.526(6) no
C5 C10 . 1.545(5) no
C6 C7 . 1.527(6) no
C6 H6A . 0.9800 no
C6 H6B . 0.9800 no
C7 C13 . 1.531(6) no
C7 C8 . 1.542(6) no
C7 H7 . 0.9900 no
C8 C9 . 1.545(5) no
C8 H8A . 0.9800 no
C8 H8B . 0.9800 no
C9 C10 . 1.534(5) no
C9 C14 . 1.541(5) no
C9 C22 . 1.582(5) no
C10 H10A . 0.9800 no
C10 H10B . 0.9800 no
C11 C12 . 1.528(6) no
C11 H11A . 0.9800 no
C11 H11B . 0.9800 no
C12 C13 . 1.515(6) no
C12 C14 . 1.530(6) no
C12 H12 . 0.9900 no
C13 H13A . 0.9800 no
C13 H13B . 0.9800 no
C14 H14A . 0.9800 no
C14 H14B . 0.9800 no
C15 C16 . 1.523(5) no
C15 C21 . 1.529(5) no
C15 C20 . 1.531(6) no
C16 C17 . 1.526(6) no
C16 H16A . 0.9800 no
C16 H16B . 0.9800 no
C17 C18 . 1.517(7) no
C17 C23 . 1.541(6) no
C17 H17 . 0.9900 no
C18 C19 . 1.510(7) no
C18 H18A . 0.9800 no
C18 H18B . 0.9800 no
C19 C24 . 1.525(6) no
C19 C20 . 1.536(6) no
C19 H19 . 0.9900 no
C20 H20A . 0.9800 no
C20 H20B . 0.9800 no
C21 C22 . 1.541(5) no
C21 H21A . 0.9800 no
C21 H21B . 0.9800 no
C22 C23 . 1.538(5) no
C22 C24 . 1.544(5) no
C23 H23A . 0.9800 no
C23 H23B . 0.9800 no
C24 H24A . 0.9800 no
C24 H24B . 0.9800 no

loop_
_geom_hbond_atom_site_label_D
_geom_hbond_atom_site_label_H
_geom_hbond_atom_site_label_A
_geom_hbond_site_symmetry_A
_geom_hbond_distance_DH
_geom_hbond_distance_HA
_geom_hbond_distance_DA
_geom_hbond_angle_DHA
_geom_hbond_publ_flag
O1 H1W O2 . 0.85 1.86 2.703(4) 170 yes
O1 H2W N2 1_455 0.85 2.08 2.909(4) 163 yes
O2 H3W Se1 1_455 0.85 2.47 3.321(2) 174 yes
O2 H4W N7 . 0.85 1.99 2.821(6) 166 yes
C1 H1 N4 4_465 0.94 2.44 3.109(5) 128 yes
C2 H2 O2 1_655 0.94 2.64 3.438(5) 143 no
C3 H3 Se1 . 0.94 2.86 3.646(4) 142 no

loop_
_geom_torsion_atom_site_label_1
_geom_torsion_atom_site_label_2
_geom_torsion_atom_site_label_3
_geom_torsion_atom_site_label_4
_geom_torsion_site_symmetry_1
_geom_torsion_site_symmetry_2
_geom_torsion_site_symmetry_3
_geom_torsion_site_symmetry_4
_geom_torsion
_geom_torsion_publ_flag
N5 Cd1 N1 C1 2_655 . . . 150.7(4) no
N5 Cd1 N1 C1 4_465 . . . -29.3(4) no
O1 Cd1 N1 C1 . . . . 60.8(4) no
O1 Cd1 N1 C1 3_565 . . . -119.2(4) no
N5 Cd1 N1 N2 2_655 . . . -37.1(4) no
N5 Cd1 N1 N2 4_465 . . . 142.9(4) no
O1 Cd1 N1 N2 . . . . -127.1(3) no
O1 Cd1 N1 N2 3_565 . . . 52.9(3) no
C1 N1 N2 C2 . . . . -0.8(5) no
Cd1 N1 N2 C2 . . . . -174.2(3) no
C3 N4 N5 C4 . . . . -0.1(5) no
C3 N4 N5 Cd1 . . . 2_645 -173.6(3) no
N2 N1 C1 N3 . . . . 0.4(5) no
Cd1 N1 C1 N3 . . . . 173.9(3) no
C2 N3 C1 N1 . . . . 0.1(5) no
C5 N3 C1 N1 . . . . 178.4(4) no
N1 N2 C2 N3 . . . . 0.8(6) no
C1 N3 C2 N2 . . . . -0.6(5) no
C5 N3 C2 N2 . . . . -178.8(4) no
N5 N4 C3 N6 . . . . 0.1(5) no
C4 N6 C3 N4 . . . . 0.0(5) no
C15 N6 C3 N4 . . . . 178.5(4) no
N4 N5 C4 N6 . . . . 0.0(5) no
Cd1 N5 C4 N6 2_645 . . . 173.1(3) no
C3 N6 C4 N5 . . . . 0.0(5) no
C15 N6 C4 N5 . . . . -178.5(4) no
C1 N3 C5 C11 . . . . 43.0(6) no
C2 N3 C5 C11 . . . . -139.1(5) no
C1 N3 C5 C6 . . . . 163.3(4) no
C2 N3 C5 C6 . . . . -18.8(6) no
C1 N3 C5 C10 . . . . -76.7(5) no
C2 N3 C5 C10 . . . . 101.2(5) no
N3 C5 C6 C7 . . . . -179.8(3) no
C11 C5 C6 C7 . . . . -59.8(4) no
C10 C5 C6 C7 . . . . 60.2(4) no
C5 C6 C7 C13 . . . . 59.9(5) no
C5 C6 C7 C8 . . . . -61.0(4) no
C6 C7 C8 C9 . . . . 61.2(4) no
C13 C7 C8 C9 . . . . -59.6(4) no
C7 C8 C9 C10 . . . . -58.4(4) no
C7 C8 C9 C14 . . . . 56.7(4) no
C7 C8 C9 C22 . . . . 179.3(3) no
C14 C9 C10 C5 . . . . -57.2(4) no
C8 C9 C10 C5 . . . . 57.8(4) no
C22 C9 C10 C5 . . . . -179.9(3) no
N3 C5 C10 C9 . . . . 179.5(3) no
C11 C5 C10 C9 . . . . 60.0(4) no
C6 C5 C10 C9 . . . . -59.9(4) no
N3 C5 C11 C12 . . . . -179.1(3) no
C6 C5 C11 C12 . . . . 60.1(5) no
C10 C5 C11 C12 . . . . -59.6(4) no
C5 C11 C12 C13 . . . . -61.2(5) no
C5 C11 C12 C14 . . . . 60.0(5) no
C11 C12 C13 C7 . . . . 60.9(5) no
C14 C12 C13 C7 . . . . -60.3(4) no
C6 C7 C13 C12 . . . . -60.3(5) no
C8 C7 C13 C12 . . . . 59.9(5) no
C13 C12 C14 C9 . . . . 61.2(4) no
C11 C12 C14 C9 . . . . -60.0(5) no
C10 C9 C14 C12 . . . . 57.2(4) no
C8 C9 C14 C12 . . . . -57.8(4) no
C22 C9 C14 C12 . . . . 179.8(3) no
C4 N6 C15 C16 . . . . -4.0(6) no
C3 N6 C15 C16 . . . . 177.8(4) no
C4 N6 C15 C21 . . . . -123.8(4) no
C3 N6 C15 C21 . . . . 58.0(5) no
C4 N6 C15 C20 . . . . 116.1(5) no
C3 N6 C15 C20 . . . . -62.1(5) no
N6 C15 C16 C17 . . . . -179.5(3) no
C21 C15 C16 C17 . . . . -60.5(4) no
C20 C15 C16 C17 . . . . 60.8(5) no
C15 C16 C17 C18 . . . . -60.4(5) no
C15 C16 C17 C23 . . . . 60.2(5) no
C16 C17 C18 C19 . . . . 61.2(5) no
C23 C17 C18 C19 . . . . -60.5(5) no
C17 C18 C19 C24 . . . . 59.6(5) no
C17 C18 C19 C20 . . . . -61.1(5) no
N6 C15 C20 C19 . . . . 178.9(3) no
C16 C15 C20 C19 . . . . -61.4(4) no
C21 C15 C20 C19 . . . . 59.7(4) no
C18 C19 C20 C15 . . . . 61.0(5) no
C24 C19 C20 C15 . . . . -60.5(5) no
N6 C15 C21 C22 . . . . -179.6(3) no
C16 C15 C21 C22 . . . . 61.0(4) no
C20 C15 C21 C22 . . . . -60.1(4) no
C15 C21 C22 C23 . . . . -57.6(4) no
C15 C21 C22 C24 . . . . 57.7(4) no
C15 C21 C22 C9 . . . . -179.4(3) no
C10 C9 C22 C23 . . . . 166.6(3) no
C14 C9 C22 C23 . . . . 46.4(4) no
C8 C9 C22 C23 . . . . -73.6(4) no
C10 C9 C22 C21 . . . . -73.2(4) no
C14 C9 C22 C21 . . . . 166.6(3) no
C8 C9 C22 C21 . . . . 46.6(4) no
C10 C9 C22 C24 . . . . 46.9(4) no
C14 C9 C22 C24 . . . . -73.3(4) no
C8 C9 C22 C24 . . . . 166.7(3) no
C21 C22 C23 C17 . . . . 56.4(4) no
C24 C22 C23 C17 . . . . -58.9(4) no
C9 C22 C23 C17 . . . . 178.7(3) no
C18 C17 C23 C22 . . . . 61.8(5) no
C16 C17 C23 C22 . . . . -59.5(5) no
C18 C19 C24 C22 . . . . -58.8(5) no
C20 C19 C24 C22 . . . . 61.7(5) no
C23 C22 C24 C19 . . . . 57.1(4) no
C21 C22 C24 C19 . . . . -58.7(4) no
C9 C22 C24 C19 . . . . 178.8(3) no
